data_4514976
loop_
_publ_author_name
'Singh, Khushwant'
'Gangrade, Ankit'
'Jana, Achintya'
'Mandal, Biman B.'
'Das, Neeladri'

_publ_section_title
;
 Design, Synthesis, Characterization, and Antiproliferative Activity of
 Organoplatinum Compounds Bearing a 1,2,3-Triazole Ring
;
_journal_issue 1
_journal_name_full 'ACS Omega'
_journal_page_first 835
_journal_paper_doi 10.1021/acsomega.8b02849
_journal_volume 4
_journal_year 2019
_chemical_formula_sum 'C27 I N5 P2 Pt'
_chemical_formula_weight 778.24
_space_group_crystal_system orthorhombic
_space_group_IT_number 29
_space_group_name_Hall 'P 2c -2ac'
_space_group_name_H-M_alt 'P c a 21'
_symmetry_space_group_name_Hall 'P 2c -2ac'
_symmetry_space_group_name_H-M 'P c a 21'
_audit_creation_method SHELXL-2017/1
_cell_angle_alpha 90
_cell_angle_beta 90
_cell_angle_gamma 90
_cell_formula_units_Z 8
_cell_length_a 16.687(6)
_cell_length_b 7.538(3)
_cell_length_c 49.990(17)
_cell_measurement_reflns_used 9893
_cell_measurement_temperature 150(2)
_cell_measurement_theta_max 27.76
_cell_measurement_theta_min 2.71
_cell_volume 6288(4)
_computing_cell_refinement 'Bruker SAINT'
_computing_data_collection 'Bruker APEX2'
_computing_data_reduction 'Bruker SAINT'
_computing_molecular_graphics 'Bruker SHELXTL'
_computing_publication_material 'Bruker SHELXTL'
_computing_structure_refinement 'SHELXL-2017/1 (Sheldrick, 2017)'
_computing_structure_solution 'SHELXT 2014/4 (Sheldrick, 2014)'
_diffrn_ambient_temperature 150(2)
_diffrn_measured_fraction_theta_full 0.998
_diffrn_measured_fraction_theta_max 0.983
_diffrn_measurement_device_type 'Bruker APEX-II CCD'
_diffrn_measurement_method '\f and \w scans'
_diffrn_radiation_type MoK\a
_diffrn_radiation_wavelength 0.71073
_diffrn_reflns_av_R_equivalents 0.1253
_diffrn_reflns_av_unetI/netI 0.1135
_diffrn_reflns_Laue_measured_fraction_full 0.998
_diffrn_reflns_Laue_measured_fraction_max 0.983
_diffrn_reflns_limit_h_max 21
_diffrn_reflns_limit_h_min -21
_diffrn_reflns_limit_k_max 10
_diffrn_reflns_limit_k_min -10
_diffrn_reflns_limit_l_max 66
_diffrn_reflns_limit_l_min -61
_diffrn_reflns_number 85038
_diffrn_reflns_point_group_measured_fraction_full 0.999
_diffrn_reflns_point_group_measured_fraction_max 0.984
_diffrn_reflns_theta_full 25.242
_diffrn_reflns_theta_max 28.532
_diffrn_reflns_theta_min 2.475
_exptl_absorpt_coefficient_mu 5.567
_exptl_absorpt_correction_T_max 0.7457
_exptl_absorpt_correction_T_min 0.4760
_exptl_absorpt_correction_type multi-scan
_exptl_absorpt_process_details multi-scan
_exptl_crystal_colour yellow
_exptl_crystal_density_diffrn 1.644
_exptl_crystal_description block
_exptl_crystal_F_000 2864
_exptl_crystal_size_max 0.13
_exptl_crystal_size_mid 0.11
_exptl_crystal_size_min 0.08
_refine_diff_density_max 6.630
_refine_diff_density_min -2.910
_refine_diff_density_rms 0.362
_refine_ls_abs_structure_details
;
 Refined as an inversion twin.
;
_refine_ls_abs_structure_Flack 0.35(3)
_refine_ls_extinction_coef 0.00084(12)
_refine_ls_extinction_expression Fc^*^=kFc[1+0.001xFc^2^\l^3^/sin(2\q)]^-1/4^
_refine_ls_extinction_method 'SHELXL-2017/1 (Sheldrick 2017)'
_refine_ls_goodness_of_fit_ref 1.160
_refine_ls_hydrogen_treatment undef
_refine_ls_matrix_type full
_refine_ls_number_parameters 331
_refine_ls_number_reflns 14665
_refine_ls_number_restraints 1
_refine_ls_restrained_S_all 1.160
_refine_ls_R_factor_all 0.1611
_refine_ls_R_factor_gt 0.1157
_refine_ls_shift/su_max 0.000
_refine_ls_shift/su_mean 0.000
_refine_ls_structure_factor_coef Fsqd
_refine_ls_weighting_details 'w=1/[\s^2^(Fo^2^)+(0.0901P)^2^+267.4167P] where P=(Fo^2^+2Fc^2^)/3'
_refine_ls_weighting_scheme calc
_refine_ls_wR_factor_gt 0.2677
_refine_ls_wR_factor_ref 0.2868
_reflns_Friedel_coverage 0.979
_reflns_Friedel_fraction_full 0.999
_reflns_Friedel_fraction_max 0.985
_reflns_number_gt 10297
_reflns_number_total 14665
_reflns_threshold_expression 'I > 2\s(I)'
_cod_data_source_file ao8b02849_si_002.cif
_cod_data_source_block kk185_0m_a
_cod_database_code 4514976
_shelx_shelxl_version_number 2017/1
_shelx_space_group_comment
;
The symmetry employed for this shelxl refinement is uniquely defined
by the following loop, which should always be used as a source of
symmetry information in preference to the above space-group names.
They are only intended as comments.
;

loop_
_space_group_symop_operation_xyz
'x, y, z'
'-x, -y, z+1/2'
'-x+1/2, y, z+1/2'
'x+1/2, -y, z'

loop_
_atom_site_label
_atom_site_type_symbol
_atom_site_fract_x
_atom_site_fract_y
_atom_site_fract_z
_atom_site_U_iso_or_equiv
_atom_site_adp_type
_atom_site_occupancy
_atom_site_site_symmetry_order
_atom_site_calc_flag
C1 C 0.632(2) 0.358(5) 0.2000(7) 0.035(8) Uiso 1 1 d
C2 C 0.559(2) 0.279(5) 0.1989(7) 0.035(8) Uiso 1 1 d
C3 C 0.5713(18) 0.243(4) 0.1521(6) 0.022(6) Uiso 1 1 d
C4 C 0.650(2) 0.335(5) 0.1545(7) 0.037(8) Uiso 1 1 d
C5 C 0.508(2) 0.253(4) 0.2208(7) 0.029(7) Uiso 1 1 d
C6 C 0.4646(19) 0.221(4) 0.2399(6) 0.024(7) Uiso 1 1 d
C7 C 0.5363(19) 0.192(4) 0.1278(6) 0.026(7) Uiso 1 1 d
C8 C 0.462(3) 0.105(5) 0.1232(8) 0.045(9) Uiso 1 1 d
C9 C 0.4011(19) 0.007(4) 0.0799(6) 0.026(6) Uiso 1 1 d
C10 C 0.323(2) -0.052(5) 0.0929(7) 0.034(8) Uiso 1 1 d
C11 C 0.271(3) -0.129(6) 0.0777(10) 0.057(12) Uiso 1 1 d
C12 C 0.273(2) -0.165(4) 0.0516(7) 0.033(8) Uiso 1 1 d
C13 C 0.351(3) -0.104(6) 0.0378(9) 0.048(10) Uiso 1 1 d
C14 C 0.409(2) -0.019(5) 0.0544(7) 0.037(8) Uiso 1 1 d
C15 C 0.208(2) -0.246(5) 0.0341(8) 0.044(9) Uiso 1 1 d
C16 C 0.199(3) 0.034(6) 0.2372(9) 0.056(11) Uiso 1 1 d
C17 C 0.157(4) 0.215(9) 0.2402(13) 0.091(18) Uiso 1 1 d
C18 C 0.322(3) 0.149(7) 0.1982(11) 0.070(14) Uiso 1 1 d
C19 C 0.269(4) 0.067(8) 0.1761(14) 0.090(19) Uiso 1 1 d
C20 C 0.334(4) -0.225(10) 0.2317(15) 0.10(2) Uiso 1 1 d
C21 C 0.410(4) -0.298(8) 0.2354(12) 0.085(17) Uiso 1 1 d
C22 C 0.563(3) 0.371(6) 0.2850(9) 0.060(12) Uiso 1 1 d
C23 C 0.620(3) 0.431(7) 0.3085(12) 0.073(14) Uiso 1 1 d
C24 C 0.426(3) 0.409(6) 0.3212(10) 0.060(12) Uiso 1 1 d
C25 C 0.384(4) 0.554(9) 0.3074(13) 0.086(17) Uiso 1 1 d
C26 C 0.504(2) 0.075(5) 0.3212(8) 0.044(9) Uiso 1 1 d
C27 C 0.557(4) -0.075(9) 0.3117(13) 0.093(19) Uiso 1 1 d
C28 C 0.189(2) 0.258(4) 0.0436(7) 0.030(7) Uiso 1 1 d
C29 C 0.116(2) 0.180(5) 0.0426(8) 0.039(8) Uiso 1 1 d
C30 C 0.130(3) 0.154(5) -0.0034(8) 0.046(10) Uiso 1 1 d
C31 C 0.2026(19) 0.230(4) -0.0022(6) 0.026(7) Uiso 1 1 d
C32 C 0.255(2) 0.253(4) -0.0242(7) 0.030(7) Uiso 1 1 d
C33 C 0.295(2) 0.276(4) -0.0429(7) 0.031(8) Uiso 1 1 d
C34 C 0.300(2) 0.398(4) 0.0722(6) 0.029(7) Uiso 1 1 d
N8 N 0.3071(18) 0.418(4) 0.0998(6) 0.032(6) Uiso 1 1 d
C36 C 0.367(2) 0.496(5) 0.1140(7) 0.033(7) Uiso 1 1 d
C37 C 0.432(2) 0.549(5) 0.1019(7) 0.034(8) Uiso 1 1 d
C38 C 0.498(2) 0.637(5) 0.1175(8) 0.043(9) Uiso 1 1 d
C39 C 0.354(2) 0.530(5) 0.1427(7) 0.035(8) Uiso 1 1 d
C40 C 0.416(3) 0.602(5) 0.1558(8) 0.043(9) Uiso 1 1 d
C41 C 0.484(3) 0.659(5) 0.1450(9) 0.047(10) Uiso 1 1 d
C42 C 0.549(3) 0.750(7) 0.1577(10) 0.064(13) Uiso 1 1 d
C43 C 0.566(2) 0.454(5) -0.0440(8) 0.045(9) Uiso 1 1 d
C44 C 0.604(3) 0.264(7) -0.0450(10) 0.062(12) Uiso 1 1 d
C45 C 0.430(3) 0.678(5) -0.0339(8) 0.046(9) Uiso 1 1 d
C46 C 0.343(3) 0.721(7) -0.0329(11) 0.070(14) Uiso 1 1 d
C47 C 0.444(3) 0.340(7) -0.0057(10) 0.065(13) Uiso 1 1 d
C48 C 0.488(3) 0.438(6) 0.0194(10) 0.062(12) Uiso 1 1 d
C49 C 0.261(3) 0.374(6) -0.1287(8) 0.048(10) Uiso 1 1 d
C50 C 0.226(3) 0.524(6) -0.1116(9) 0.052(10) Uiso 1 1 d
C51 C 0.198(3) 0.123(5) -0.0924(8) 0.047(10) Uiso 1 1 d
C52 C 0.138(3) 0.060(6) -0.1127(10) 0.058(11) Uiso 1 1 d
C53 C 0.338(3) 0.020(6) -0.1257(9) 0.052(10) Uiso 1 1 d
C54 C 0.379(3) -0.120(8) -0.1104(12) 0.073(14) Uiso 1 1 d
I1 I 0.28384(18) 0.0569(5) 0.30388(6) 0.0593(9) Uani 1 1 d
I2 I 0.48240(17) 0.3989(4) -0.10945(6) 0.0522(7) Uani 1 1 d
N1 N 0.6803(18) 0.381(4) 0.1767(6) 0.034(7) Uiso 1 1 d
N2 N 0.5290(17) 0.219(4) 0.1745(6) 0.030(6) Uiso 1 1 d
N3 N 0.5733(19) 0.203(4) 0.1029(6) 0.038(7) Uiso 1 1 d
N4 N 0.5254(19) 0.146(4) 0.0837(6) 0.041(7) Uiso 1 1 d
N5 N 0.4635(18) 0.090(4) 0.0966(6) 0.033(6) Uiso 1 1 d
N6 N 0.2381(18) 0.285(4) 0.0218(6) 0.033(6) Uiso 1 1 d
N7 N 0.083(2) 0.130(5) 0.0185(7) 0.051(9) Uiso 1 1 d
C35 C 0.226(2) 0.312(5) 0.0694(7) 0.035(8) Uiso 1 1 d
N9 N 0.1907(17) 0.293(4) 0.0924(5) 0.031(6) Uiso 1 1 d
N10 N 0.233(2) 0.368(4) 0.1101(7) 0.048(8) Uiso 1 1 d
P1 P 0.4753(7) 0.2574(16) 0.2993(2) 0.045(3) Uani 1 1 d
P2 P 0.3082(6) 0.0476(15) 0.2325(2) 0.042(2) Uani 1 1 d
P3 P 0.4591(6) 0.4470(12) -0.0372(2) 0.033(2) Uani 1 1 d
P4 P 0.2938(6) 0.2113(13) -0.10379(19) 0.035(2) Uani 1 1 d
Pt1 Pt 0.38808(8) 0.15797(19) 0.26660(2) 0.0354(4) Uani 1 1 d
Pt2 Pt 0.37846(7) 0.32170(18) -0.07140(2) 0.0328(4) Uani 1 1 d

loop_
_atom_site_aniso_label
_atom_site_aniso_U_11
_atom_site_aniso_U_22
_atom_site_aniso_U_33
_atom_site_aniso_U_23
_atom_site_aniso_U_13
_atom_site_aniso_U_12
I1 0.0490(17) 0.094(2) 0.0353(14) 0.0002(15) 0.0080(12) -0.0162(16)
I2 0.0417(15) 0.0709(18) 0.0439(15) 0.0158(14) 0.0092(12) -0.0053(14)
P1 0.044(6) 0.059(7) 0.030(5) -0.012(5) 0.003(4) -0.001(5)
P2 0.034(5) 0.049(6) 0.041(6) -0.017(5) -0.010(4) -0.002(5)
P3 0.030(5) 0.030(4) 0.039(5) 0.008(4) 0.009(4) 0.002(4)
P4 0.030(5) 0.045(5) 0.030(5) -0.006(4) 0.004(4) -0.006(4)
Pt1 0.0297(7) 0.0517(8) 0.0250(7) -0.0037(6) -0.0007(6) -0.0018(6)
Pt2 0.0250(6) 0.0456(7) 0.0278(7) 0.0025(6) 0.0012(6) -0.0085(6)

loop_
_atom_type_symbol
_atom_type_description
_atom_type_scat_dispersion_real
_atom_type_scat_dispersion_imag
_atom_type_scat_source
C C 0.0033 0.0016 'International Tables Vol C Tables 4.2.6.8 and 6.1.1.4'
I I -0.4742 1.8119 'International Tables Vol C Tables 4.2.6.8 and 6.1.1.4'
N N 0.0061 0.0033 'International Tables Vol C Tables 4.2.6.8 and 6.1.1.4'
P P 0.1023 0.0942 'International Tables Vol C Tables 4.2.6.8 and 6.1.1.4'
Pt Pt -1.7033 8.3905 'International Tables Vol C Tables 4.2.6.8 and 6.1.1.4'

loop_
_geom_angle_atom_site_label_1
_geom_angle_atom_site_label_2
_geom_angle_atom_site_label_3
_geom_angle
C2 C1 N1 121(3)
C1 C2 N2 120(3)
C1 C2 C5 125(3)
N2 C2 C5 115(3)
N2 C3 C7 118(3)
N2 C3 C4 117(3)
C7 C3 C4 124(3)
N1 C4 C3 123(3)
C6 C5 C2 177(4)
C5 C6 Pt1 173(3)
N3 C7 C3 125(3)
N3 C7 C8 106(3)
C3 C7 C8 129(3)
N5 C8 C7 101(3)
C14 C9 N5 123(3)
C14 C9 C10 118(3)
N5 C9 C10 119(3)
C11 C10 C9 117(4)
C10 C11 C12 130(4)
C11 C12 C15 128(4)
C11 C12 C13 114(4)
C15 C12 C13 118(3)
C14 C13 C12 116(4)
C9 C14 C13 124(4)
C17 C16 P2 114(4)
C19 C18 P2 115(4)
C21 C20 P2 125(5)
C23 C22 P1 109(3)
C25 C24 P1 114(4)
C27 C26 P1 122(4)
C29 C28 N6 125(3)
C29 C28 C35 122(3)
N6 C28 C35 113(3)
C28 C29 N7 121(4)
C31 C30 N7 123(4)
C30 C31 N6 123(3)
C30 C31 C32 125(3)
N6 C31 C32 112(3)
C33 C32 C31 177(4)
C32 C33 Pt2 171(3)
N8 C34 C35 103(3)
C36 N8 N10 125(3)
C36 N8 C34 129(3)
N10 N8 C34 105(3)
C37 C36 N8 120(3)
C37 C36 C39 121(3)
N8 C36 C39 118(3)
C36 C37 C38 120(3)
C41 C38 C37 116(4)
C40 C39 C36 116(3)
C41 C40 C39 126(4)
C40 C41 C38 120(4)
C40 C41 C42 129(4)
C38 C41 C42 111(4)
C44 C43 P3 112(3)
C46 C45 P3 118(3)
C48 C47 P3 114(3)
C50 C49 P4 103(3)
C52 C51 P4 119(3)
C54 C53 P4 114(4)
C4 N1 C1 118(3)
C3 N2 C2 120(3)
N4 N3 C7 111(3)
N5 N4 N3 103(3)
N4 N5 C8 119(3)
N4 N5 C9 115(3)
C8 N5 C9 126(3)
C28 N6 C31 112(3)
C30 N7 C29 116(4)
N9 C35 C34 111(3)
N9 C35 C28 123(3)
C34 C35 C28 125(3)
N10 N9 C35 108(3)
N9 N10 N8 111(3)
C24 P1 C26 104(2)
C24 P1 C22 108(2)
C26 P1 C22 112(2)
C24 P1 Pt1 110.3(17)
C26 P1 Pt1 110.1(14)
C22 P1 Pt1 112.0(16)
C16 P2 C18 105(2)
C16 P2 C20 99(3)
C18 P2 C20 111(3)
C16 P2 Pt1 119.7(16)
C18 P2 Pt1 116.7(18)
C20 P2 Pt1 104(2)
C47 P3 C45 108(2)
C47 P3 C43 108(2)
C45 P3 C43 104.6(19)
C47 P3 Pt2 112.2(17)
C45 P3 Pt2 107.2(14)
C43 P3 Pt2 115.7(14)
C51 P4 C49 101(2)
C51 P4 C53 103.9(19)
C49 P4 C53 103.1(19)
C51 P4 Pt2 116.7(14)
C49 P4 Pt2 114.7(14)
C53 P4 Pt2 115.3(14)
C6 Pt1 P1 89.6(10)
C6 Pt1 P2 87.7(10)
P1 Pt1 P2 176.0(4)
C6 Pt1 I1 177.7(9)
P1 Pt1 I1 90.5(3)
P2 Pt1 I1 92.1(3)
C33 Pt2 P4 90.6(10)
C33 Pt2 P3 87.3(10)
P4 Pt2 P3 176.5(3)
C33 Pt2 I2 176.4(10)
P4 Pt2 I2 88.6(3)
P3 Pt2 I2 93.4(2)

loop_
_geom_bond_atom_site_label_1
_geom_bond_atom_site_label_2
_geom_bond_distance
C1 C2 1.37(5)
C1 N1 1.43(5)
C2 N2 1.39(4)
C2 C5 1.39(5)
C3 N2 1.34(4)
C3 C7 1.40(4)
C3 C4 1.49(5)
C4 N1 1.27(5)
C5 C6 1.22(4)
C6 Pt1 1.91(3)
C7 N3 1.39(4)
C7 C8 1.42(5)
C8 N5 1.33(5)
C9 C14 1.29(5)
C9 N5 1.47(4)
C9 C10 1.52(5)
C10 C11 1.30(6)
C11 C12 1.33(6)
C12 C15 1.53(5)
C12 C13 1.54(5)
C13 C14 1.43(6)
C16 C17 1.55(8)
C16 P2 1.83(5)
C18 C19 1.55(8)
C18 P2 1.89(5)
C20 C21 1.40(9)
C20 P2 2.10(8)
C22 C23 1.58(7)
C22 P1 1.84(5)
C24 C25 1.47(7)
C24 P1 1.79(5)
C26 C27 1.51(8)
C26 P1 1.82(4)
C28 C29 1.35(5)
C28 N6 1.38(4)
C28 C35 1.49(5)
C29 N7 1.38(5)
C30 C31 1.34(5)
C30 N7 1.36(5)
C31 N6 1.40(4)
C31 C32 1.41(5)
C32 C33 1.16(5)
C33 Pt2 2.03(4)
C34 N8 1.39(4)
C34 C35 1.40(5)
N8 C36 1.36(4)
N8 N10 1.39(4)
C36 C37 1.31(5)
C36 C39 1.47(5)
C37 C38 1.50(5)
C38 C41 1.41(6)
C39 C40 1.34(5)
C40 C41 1.32(6)
C41 C42 1.44(7)
C43 C44 1.57(6)
C43 P3 1.82(4)
C45 C46 1.48(7)
C45 P3 1.82(4)
C47 C48 1.63(7)
C47 P3 1.78(5)
C49 C50 1.53(6)
C49 P4 1.83(4)
C51 C52 1.51(6)
C51 P4 1.82(4)
C53 C54 1.47(7)
C53 P4 1.95(5)
I1 Pt1 2.661(3)
I2 Pt2 2.639(3)
N3 N4 1.32(4)
N4 N5 1.29(4)
C35 N9 1.30(4)
N9 N10 1.26(4)
P1 Pt1 2.315(11)
P2 Pt1 2.318(10)
P3 Pt2 2.371(10)
P4 Pt2 2.304(10)

loop_
_geom_torsion_atom_site_label_1
_geom_torsion_atom_site_label_2
_geom_torsion_atom_site_label_3
_geom_torsion_atom_site_label_4
_geom_torsion
N1 C1 C2 N2 0(5)
N1 C1 C2 C5 -180(3)
N2 C3 C4 N1 4(5)
C7 C3 C4 N1 180(3)
N2 C3 C7 N3 -178(3)
C4 C3 C7 N3 7(5)
N2 C3 C7 C8 -5(5)
C4 C3 C7 C8 180(3)
N3 C7 C8 N5 -5(4)
C3 C7 C8 N5 -179(3)
C14 C9 C10 C11 2(5)
N5 C9 C10 C11 -178(4)
C9 C10 C11 C12 -1(7)
C10 C11 C12 C15 -176(4)
C10 C11 C12 C13 0(7)
C11 C12 C13 C14 0(5)
C15 C12 C13 C14 176(3)
N5 C9 C14 C13 178(3)
C10 C9 C14 C13 -2(6)
C12 C13 C14 C9 1(6)
N6 C28 C29 N7 -4(6)
C35 C28 C29 N7 -179(3)
N7 C30 C31 N6 3(6)
N7 C30 C31 C32 178(3)
C35 C34 N8 C36 -179(3)
C35 C34 N8 N10 -9(3)
N10 N8 C36 C37 -175(3)
C34 N8 C36 C37 -6(6)
N10 N8 C36 C39 1(5)
C34 N8 C36 C39 169(3)
N8 C36 C37 C38 179(3)
C39 C36 C37 C38 4(5)
C36 C37 C38 C41 -1(5)
C37 C36 C39 C40 -6(5)
N8 C36 C39 C40 178(3)
C36 C39 C40 C41 6(6)
C39 C40 C41 C38 -4(7)
C39 C40 C41 C42 175(4)
C37 C38 C41 C40 1(6)
C37 C38 C41 C42 -178(4)
C3 C4 N1 C1 -6(5)
C2 C1 N1 C4 4(5)
C7 C3 N2 C2 -175(3)
C4 C3 N2 C2 0(4)
C1 C2 N2 C3 -2(5)
C5 C2 N2 C3 177(3)
C3 C7 N3 N4 -180(3)
C8 C7 N3 N4 6(4)
C7 N3 N4 N5 -4(4)
N3 N4 N5 C8 1(4)
N3 N4 N5 C9 -176(3)
C7 C8 N5 N4 2(4)
C7 C8 N5 C9 180(3)
C14 C9 N5 N4 4(5)
C10 C9 N5 N4 -176(3)
C14 C9 N5 C8 -173(4)
C10 C9 N5 C8 7(5)
C29 C28 N6 C31 3(5)
C35 C28 N6 C31 179(3)
C30 C31 N6 C28 -3(5)
C32 C31 N6 C28 -178(3)
C31 C30 N7 C29 -3(6)
C28 C29 N7 C30 4(5)
N8 C34 C35 N9 4(4)
N8 C34 C35 C28 -180(3)
C29 C28 C35 N9 -2(5)
N6 C28 C35 N9 -178(3)
C29 C28 C35 C34 -178(3)
N6 C28 C35 C34 6(5)
C34 C35 N9 N10 4(4)
C28 C35 N9 N10 -173(3)
C35 N9 N10 N8 -10(4)
C36 N8 N10 N9 -177(3)
C34 N8 N10 N9 12(4)
C25 C24 P1 C26 -170(4)
C25 C24 P1 C22 71(4)
C25 C24 P1 Pt1 -52(4)
C27 C26 P1 C24 -172(4)
C27 C26 P1 C22 -56(5)
C27 C26 P1 Pt1 70(4)
C23 C22 P1 C24 59(4)
C23 C22 P1 C26 -54(4)
C23 C22 P1 Pt1 -179(3)
C17 C16 P2 C18 -69(4)
C17 C16 P2 C20 177(4)
C17 C16 P2 Pt1 65(4)
C19 C18 P2 C16 -46(5)
C19 C18 P2 C20 60(5)
C19 C18 P2 Pt1 179(3)
C48 C47 P3 C45 -54(4)
C48 C47 P3 C43 59(4)
C48 C47 P3 Pt2 -172(3)
C46 C45 P3 C47 -75(4)
C46 C45 P3 C43 170(3)
C46 C45 P3 Pt2 46(4)
C44 C43 P3 C47 59(4)
C44 C43 P3 C45 175(3)
C44 C43 P3 Pt2 -68(3)
C52 C51 P4 C49 51(4)
C52 C51 P4 C53 -56(4)
C52 C51 P4 Pt2 176(3)
C50 C49 P4 C51 73(3)
C50 C49 P4 C53 180(3)
C50 C49 P4 Pt2 -54(3)
